data_4134303
loop_
_publ_author_name
'Dolgopolova, Ekaterina A.'
'Berseneva, Anna A.'
'Faillace, Mart\'in S'
'Ejegbavwo, Otega A.'
'Leith, Gabrielle A.'
'Choi, Seok W.'
'Gregory, Haley N.'
'Rice, Allison M.'
'Smith, Mark D.'
'Chruszcz, Maksymilian'
'Garashchuk, Sophya'
'Mythreye, Karthikeyan'
'Shustova, Natalia B.'

_publ_section_title
;
 Confinement-Driven Photophysics in Cages, Covalent-Organic Frameworks,
 Metal-Organic Frameworks, and DNA.
;
_journal_name_full 'Journal of the American Chemical Society'
_journal_paper_doi 10.1021/jacs.9b13505
_journal_year 2020
_chemical_formula_moiety 'C108 H144 N36 Pd6, 1.23(C12 H11 Cl N2 O), 51.58(O), 12.02(N O3)'
_chemical_formula_sum 'C122.73 H157.5 Cl1.23 D103.13 N50.47 O88.88 Pd6'
_chemical_formula_weight 4651.49
_space_group_crystal_system tetragonal
_space_group_IT_number 88
_space_group_name_Hall '-I 4ad'
_space_group_name_H-M_alt 'I 41/a :2'
_atom_sites_solution_hydrogens geom
_atom_sites_solution_primary dual
_audit_creation_date 2016-09-28
_audit_creation_method
;
Olex2 1.2
(compiled 2016.09.09 svn.r3337 for OlexSys, GUI svn.r5227)
;
_cell_angle_alpha 90
_cell_angle_beta 90
_cell_angle_gamma 90
_cell_formula_units_Z 4
_cell_length_a 26.1739(14)
_cell_length_b 26.1739(14)
_cell_length_c 31.8805(18)
_cell_measurement_reflns_used 9949
_cell_measurement_temperature 100(2)
_cell_measurement_theta_max 28.124
_cell_measurement_theta_min 2.420
_cell_volume 21840(2)
_computing_cell_refinement 'SAINT v8.34A (Bruker, 2013)'
_computing_data_collection 'Bruker APEX3 v2016.5-0 (Bruker, 2016)'
_computing_data_reduction 'SAINT v8.34A (Bruker, 2013)'
_computing_molecular_graphics 'Olex2 (Dolomanov et al., 2009)'
_computing_publication_material 'Olex2 (Dolomanov et al., 2009)'
_computing_structure_refinement 'XL (Sheldrick, 2008)'
_computing_structure_solution 'ShelXT (Sheldrick, 2015)'
_diffrn_ambient_temperature 100(2)
_diffrn_detector 'Bruker PHOTON-100 area detector'
_diffrn_detector_area_resol_mean 10.4
_diffrn_detector_type 'CMOS area detector'
_diffrn_measured_fraction_theta_full 0.999
_diffrn_measured_fraction_theta_max 0.999
_diffrn_measurement_device 'three-circle diffractometer'
_diffrn_measurement_device_type 'Bruker D8 QUEST'
_diffrn_measurement_method '\w and \f scans'
_diffrn_radiation_monochromator 'mirror optics'
_diffrn_radiation_probe x-ray
_diffrn_radiation_type MoK\a
_diffrn_radiation_wavelength 0.71073
_diffrn_reflns_av_R_equivalents 0.0465
_diffrn_reflns_av_unetI/netI 0.0169
_diffrn_reflns_Laue_measured_fraction_full 0.999
_diffrn_reflns_Laue_measured_fraction_max 0.999
_diffrn_reflns_limit_h_max 34
_diffrn_reflns_limit_h_min -34
_diffrn_reflns_limit_k_max 34
_diffrn_reflns_limit_k_min -34
_diffrn_reflns_limit_l_max 42
_diffrn_reflns_limit_l_min -42
_diffrn_reflns_number 436796
_diffrn_reflns_point_group_measured_fraction_full 0.999
_diffrn_reflns_point_group_measured_fraction_max 0.999
_diffrn_reflns_theta_full 28.350
_diffrn_reflns_theta_max 28.351
_diffrn_reflns_theta_min 2.068
_diffrn_source 'microfocus sealed X-ray tube'
_diffrn_source_type 'Incoatec I\ms'
_diffrn_standards_number 0
_exptl_absorpt_coefficient_mu 0.594
_exptl_absorpt_correction_T_max 0.4920
_exptl_absorpt_correction_T_min 0.4560
_exptl_absorpt_correction_type multi-scan
_exptl_absorpt_process_details
;
SADABS-2014/4 (Bruker,2014/4) was used for absorption correction.
wR2(int) was 0.0979 before and 0.0451 after correction.
The Ratio of minimum to maximum transmission is 0.9268.
The \l/2 correction factor is 0.00150.
;
_exptl_crystal_colour yellow
_exptl_crystal_colour_primary yellow
_exptl_crystal_density_diffrn 1.415
_exptl_crystal_description prism
_exptl_crystal_F_000 9433
_exptl_crystal_size_max 0.4
_exptl_crystal_size_mid 0.34
_exptl_crystal_size_min 0.2
_refine_diff_density_max 0.736
_refine_diff_density_min -0.774
_refine_diff_density_rms 0.099
_refine_ls_extinction_coef 0.00011(2)
_refine_ls_extinction_expression Fc^*^=kFc[1+0.001xFc^2^\l^3^/sin(2\q)]^-1/4^
_refine_ls_extinction_method 'SHELXL-2014/7 (Sheldrick 2014'
_refine_ls_goodness_of_fit_ref 1.062
_refine_ls_hydrogen_treatment constr
_refine_ls_matrix_type full
_refine_ls_number_parameters 795
_refine_ls_number_reflns 13647
_refine_ls_number_restraints 109
_refine_ls_restrained_S_all 1.076
_refine_ls_R_factor_all 0.0748
_refine_ls_R_factor_gt 0.0523
_refine_ls_shift/su_max 0.001
_refine_ls_shift/su_mean 0.000
_refine_ls_structure_factor_coef Fsqd
_refine_ls_weighting_details 'w=1/[\s^2^(Fo^2^)+(0.0813P)^2^+79.3074P] where P=(Fo^2^+2Fc^2^)/3'
_refine_ls_weighting_scheme calc
_refine_ls_wR_factor_gt 0.1443
_refine_ls_wR_factor_ref 0.1654
_reflns_Friedel_coverage 0.000
_reflns_number_gt 10332
_reflns_number_total 13647
_reflns_threshold_expression 'I > 2\s(I)'
_cod_data_source_file ja9b13505_si_002.cif
_cod_data_source_block ead_83_3
_cod_original_cell_volume 21840(3)
_cod_original_sg_symbol_H-M 'I 41/a'
_cod_original_formula_sum 'C122.73 H157.50 Cl1.23 D103.13 N50.47 O88.88 Pd6'
_cod_database_code 4134303
_shelx_space_group_comment
;
The symmetry employed for this shelxl refinement is uniquely defined
by the following loop, which should always be used as a source of
symmetry information in preference to the above space-group names.
They are only intended as comments.
;
_shelx_estimated_absorpt_t_max 0.890
_shelx_estimated_absorpt_t_min 0.797
_olex2_refinement_description
;
1. Fixed Uiso
 At 1.2 times of:
  All C(H) groups, All C(H,H) groups
 At 1.5 times of:
  All C(H,H,H) groups
2. Restrained distances
 C39-Cl1
 1.75 with sigma of 0.02
 C31-O31
 1.22 with sigma of 0.015
 C31-C32
 1.48 with sigma of 0.015
 C33-N32
 1.31 with sigma of 0.015
 N32-C32
 1.4 with sigma of 0.015
 C33-N31
 1.38 with sigma of 0.01
 N31-C31
 1.39 with sigma of 0.015
 C33-C34
 1.48 with sigma of 0.01
 N31-C35
 1.46 with sigma of 0.015
 C32-C36
 1.35 with sigma of 0.02
 C36-C37
 1.46 with sigma of 0.02
 O101-N101 = O102-N101 = O103-N101
 1.23 with sigma of 0.02
 O101-O102 = O102-O103 = O103-O101
 2.1 with sigma of 0.02
 O104-N102 = O105-N102 = O106-N102
 1.23 with sigma of 0.02
 O104-O105 = O105-O106 = O106-O104
 2.1 with sigma of 0.02
 O107-N103 = O108-N103 = O109-N103
 1.23 with sigma of 0.02
 O107-O108 = O108-O109 = O109-O107
 2.1 with sigma of 0.02
 O110-N104 = O111-N104 = O112-N104
 1.23 with sigma of 0.02
 O110-O111 = O111-O112 = O112-O110
 2.1 with sigma of 0.02
 O113-N105 = O114-N105 = O115-N105
 1.23 with sigma of 0.02
 O113-O114 = O114-O115 = O115-O113
 2.1 with sigma of 0.02
 O116-N106 = O117-N106 = O118-N106
 1.23 with sigma of 0.02
 O116-O117 = O117-O118 = O118-O116
 2.1 with sigma of 0.02
 O119-N107 = O120-N107 = O121-N107
 1.23 with sigma of 0.02
 O119-O120 = O120-O121 = O121-O119
 2.1 with sigma of 0.02
 O122-N108 = O123-N108 = O124-N108
 1.23 with sigma of 0.02
 O122-O123 = O123-O124 = O124-O122
 2.1 with sigma of 0.02
 O125-N109 = O126-N109 = O127-N109
 1.23 with sigma of 0.02
 O125-O126 = O126-O127 = O127-O125
 2.1 with sigma of 0.02
 O128-N110 = O129-N110 = O130-N110
 1.23 with sigma of 0.02
 O128-O129 = O129-O130 = O130-O128
 2.1 with sigma of 0.02
 O131-N111 = O132-N111 = O133-N111
 1.23 with sigma of 0.02
 O131-O132 = O132-O133 = O133-O131
 2.1 with sigma of 0.02
 N7-C19A = N7-C19B = N8-C20A = N8-C20B
 1.5 with sigma of 0.008
 C19A-C20A = C19B-C20B
 1.5 with sigma of 0.008
 N8-C23A = N8-C23B = N8-C24A = N8-C24B = N7-C21A = N7-C21B = N7-C22A = N7-C22B
 1.5 with sigma of 0.008
 O31-N31 \\sim O31-C32
 with sigma of 0.02
3. Restrained planarity
 C32, Cl1, C39, C38, C40, C37, C41, C36, C42, N32, C31, C33, O31, N31, C34, C35
 with sigma of 0.1
 O128, N110, O129, O130
 with sigma of 0.1
 O111, O110, N104, O112
 with sigma of 0.1
 O131, O132, N111, O133
 with sigma of 0.1
4. Uiso/Uaniso restraints and constraints
Uiso(O102) = Uiso(O104)
Uiso(C32) = Uiso(C39) = Uiso(C38) = Uiso(C40) = Uiso(C37) = Uiso(C41) =
Uiso(C36) = Uiso(C42) = Uiso(N32) = Uiso(C31) = Uiso(C33) = Uiso(O31) =
Uiso(N31) = Uiso(C34) = Uiso(C35)
Uiso(O101) = Uiso(O105)
Uiso(O125) = Uiso(N109) = Uiso(O127) = Uiso(O126)
Uanis(C24A) = Uanis(C24B)
Uanis(C23A) = Uanis(C23B)
Uiso(O111) = Uiso(N104) = Uiso(O110) = Uiso(O112)
Uanis(C22B) = Uanis(C22A)
Uanis(C21A) = Uanis(C21B)
Uiso(O131) = Uiso(O132) = Uiso(O133) = Uiso(N111)
Uiso(O107) = Uiso(O108) = Uiso(O109) = Uiso(N103)
Uiso(O123) = Uiso(N108) = Uiso(O124)
Uanis(O122) = Uanis(O8S)
5. Others
 1*[Sof(O107)+Sof(O108)+Sof(O109)+Sof(N103)]+1*[Sof(O122)+Sof(O123)+Sof(O124)+
 Sof(N108)]+1*[Sof(O8S)]=1 with esd of 0.0001
 Sof(Cl1)=Sof(O31)=Sof(N31)=Sof(N32)=Sof(C31)=Sof(C32)=Sof(C33)=Sof(C34)=
 Sof(H34A)=Sof(H34B)=Sof(H34C)=Sof(C35)=Sof(H35A)=Sof(H35B)=Sof(H35C)=Sof(C36)=
 Sof(H36)=Sof(C37)=Sof(C38)=Sof(H38)=Sof(C39)=Sof(C40)=Sof(H40)=Sof(C41)=
 Sof(H41)=Sof(C42)=Sof(H42)=FVAR(1)
 Sof(O107)=Sof(O108)=Sof(O109)=Sof(N103)=FVAR(2)
 Sof(O110)=Sof(O111)=Sof(O112)=Sof(N104)=FVAR(3)
 Sof(O113)=Sof(O114)=Sof(O115)=Sof(N105)=FVAR(4)
 Sof(O116)=Sof(O117)=Sof(O118)=Sof(N106)=FVAR(5)
 Sof(O119)=Sof(O120)=Sof(O121)=Sof(N107)=FVAR(6)
 Sof(O122)=Sof(O123)=Sof(O124)=Sof(N108)=FVAR(7)
 Sof(O125)=Sof(O126)=Sof(O127)=Sof(N109)=FVAR(8)
 Sof(O128)=Sof(O129)=Sof(O130)=Sof(N110)=FVAR(9)
 Sof(C19B)=Sof(H19C)=Sof(H19D)=Sof(C20B)=Sof(H20C)=Sof(H20D)=Sof(C21B)=
 Sof(H21D)=Sof(H21E)=Sof(H21F)=Sof(C22B)=Sof(H22D)=Sof(H22E)=Sof(H22F)=
 Sof(C23B)=Sof(H23D)=Sof(H23E)=Sof(H23F)=Sof(C24B)=Sof(H24D)=Sof(H24E)=
 Sof(H24F)=1-FVAR(10)
 Sof(C19A)=Sof(H19A)=Sof(H19B)=Sof(C20A)=Sof(H20A)=Sof(H20B)=Sof(C21A)=
 Sof(H21A)=Sof(H21B)=Sof(H21C)=Sof(C22A)=Sof(H22A)=Sof(H22B)=Sof(H22C)=
 Sof(C23A)=Sof(H23A)=Sof(H23B)=Sof(H23C)=Sof(C24A)=Sof(H24A)=Sof(H24B)=
 Sof(H24C)=FVAR(10)
 Sof(O131)=Sof(O132)=Sof(O133)=Sof(N111)=FVAR(11)
 Fixed Sof: O101(0.33333) O102(0.33333) O103(0.33333) N101(0.33333)
 O104(0.33333) O105(0.33333) O106(0.33333) N102(0.33333) O17S(0.33333)
 Fixed Uiso: O32(0.1) O33(0.1) O34(0.1) O119(0.1) O120(0.1) O121(0.1)
 N107(0.1) O128(0.1) O129(0.1) O130(0.1) N110(0.1) O131(0.1) O132(0.1)
 O133(0.1) N111(0.1) O4S(0.1) O5S(0.1) O6S(0.1) O7S(0.1) O9S(0.1) O10S(0.1)
 O11S(0.1) O12S(0.1) O13S(0.1) O14S(0.1) O15S(0.1) O16S(0.1) O18S(0.1)
 O20S(0.1) O21S(0.1) O22S(0.1) O23S(0.1) O24S(0.1) O25S(0.1) O26S(0.1)
 O27S(0.1) O28S(0.1) O29S(0.1) O30S(0.1) O31S(0.1) O32S(0.1) O33S(0.1)
 O34S(0.1) O35S(0.1) O36S(0.1) O37S(0.1) O38S(0.1) O39S(0.1) O40S(0.1)
 O41S(0.1) O42S(0.1) O43S(0.1) O44S(0.1) O45S(0.1)
6.a Secondary CH2 refined with riding coordinates:
 C19A(H19A,H19B), C20A(H20A,H20B), C19B(H19C,H19D), C20B(H20C,H20D), C25(H25A,
 H25B)
6.b Aromatic/amide H refined with riding coordinates:
 C1(H1), C2(H2), C4(H4), C5(H5), C9(H9), C10(H10), C12(H12), C13(H13),
 C14(H14), C15(H15), C17(H17), C18(H18), C36(H36), C38(H38), C40(H40), C41(H41),
  C42(H42)
6.c Fitted hexagon refined as free rotating group:
 C37(C38,C39,C40,C41,C42)
6.d Idealised Me refined as rotating group:
 C21A(H21A,H21B,H21C), C22A(H22A,H22B,H22C), C23A(H23A,H23B,H23C), C24A(H24A,
 H24B,H24C), C21B(H21D,H21E,H21F), C22B(H22D,H22E,H22F), C23B(H23D,H23E,H23F),
 C24B(H24D,H24E,H24F), C26(H26A,H26B,H26C), C27(H27A,H27B,H27C), C34(H34A,H34B,
 H34C), C35(H35A,H35B,H35C)
;
_shelx_shelxl_version_number 2014/7
_olex2_submission_special_instructions 'No special instructions were received'

loop_
_space_group_symop_operation_xyz
'x, y, z'
'-y+3/4, x+1/4, z+1/4'
'-x, -y+1/2, z'
'y+1/4, -x+1/4, z+1/4'
'x+1/2, y+1/2, z+1/2'
'-y+5/4, x+3/4, z+3/4'
'-x+1/2, -y+1, z+1/2'
'y+3/4, -x+3/4, z+3/4'
'-x, -y, -z'
'y-3/4, -x-1/4, -z-1/4'
'x, y-1/2, -z'
'-y-1/4, x-1/4, -z-1/4'
'-x+1/2, -y+1/2, -z+1/2'
'y-1/4, -x+1/4, -z+1/4'
'x+1/2, y, -z+1/2'
'-y+1/4, x+1/4, -z+1/4'

loop_
_atom_site_label
_atom_site_type_symbol
_atom_site_fract_x
_atom_site_fract_y
_atom_site_fract_z
_atom_site_U_iso_or_equiv
_atom_site_adp_type
_atom_site_occupancy
_atom_site_site_symmetry_order
_atom_site_calc_flag
_atom_site_refinement_flags_posn
_atom_site_refinement_flags_adp
_atom_site_refinement_flags_occupancy
_atom_site_disorder_assembly
_atom_site_disorder_group
Pd1 Pd 0.28923(2) 0.46603(2) 0.12239(2) 0.03220(9) Uani 1 1 d . . . . .
Pd2 Pd 0.5000 0.7500 0.41598(2) 0.03684(11) Uani 1 2 d S T P . .
N1 N 0.35232(11) 0.49091(11) 0.15373(9) 0.0371(6) Uani 1 1 d . . . . .
N2 N 0.52919(12) 0.54459(14) 0.19315(10) 0.0478(8) Uani 1 1 d . . . . .
N3 N 0.56716(12) 0.59514(13) 0.24622(10) 0.0460(7) Uani 1 1 d . . . . .
N4 N 0.47719(11) 0.58361(13) 0.24512(10) 0.0433(7) Uani 1 1 d . . . . .
N5 N 0.71568(11) 0.54123(12) 0.15781(9) 0.0387(6) Uani 1 1 d . . . . .
N6 N 0.50703(11) 0.69780(12) 0.36894(9) 0.0384(6) Uani 1 1 d . . . . .
N7 N 0.28812(12) 0.39649(12) 0.15228(10) 0.0497(8) Uani 1 1 d D . . . .
N8 N 0.22589(12) 0.44008(12) 0.09064(9) 0.0470(7) Uani 1 1 d D . . . .
N9 N 0.50788(14) 0.69706(14) 0.46340(10) 0.0528(9) Uani 1 1 d . . . . .
C1 C 0.39886(14) 0.48197(15) 0.13790(12) 0.0422(8) Uani 1 1 d . . . . .
H1 H 0.4020 0.4612 0.1136 0.051 Uiso 1 1 calc R . . . .
C2 C 0.44234(14) 0.50211(15) 0.15581(12) 0.0446(8) Uani 1 1 d . . . . .
H2 H 0.4749 0.4953 0.1440 0.053 Uiso 1 1 calc R . . . .
C3 C 0.43802(14) 0.53240(15) 0.19121(11) 0.0420(8) Uani 1 1 d . . . . .
C4 C 0.38987(14) 0.54171(16) 0.20761(11) 0.0457(9) Uani 1 1 d . . . . .
H4 H 0.3858 0.5623 0.2319 0.055 Uiso 1 1 calc R . . . .
C5 C 0.34771(14) 0.52048(16) 0.18793(11) 0.0439(8) Uani 1 1 d . . . . .
H5 H 0.3146 0.5270 0.1989 0.053 Uiso 1 1 calc R . . . .
C6 C 0.48422(14) 0.55495(16) 0.21098(11) 0.0444(8) Uani 1 1 d . . . . .
C7 C 0.56941(14) 0.56581(16) 0.21203(12) 0.0455(8) Uani 1 1 d . . . . .
C8 C 0.52033(14) 0.60281(16) 0.26135(12) 0.0435(8) Uani 1 1 d . . . . .
C9 C 0.67417(15) 0.52028(18) 0.14088(14) 0.0545(11) Uani 1 1 d . . . . .
H9 H 0.6777 0.5004 0.1161 0.065 Uiso 1 1 calc R . . . .
C10 C 0.62587(16) 0.5265(2) 0.15815(15) 0.0615(12) Uani 1 1 d . . . . .
H10 H 0.5970 0.5105 0.1457 0.074 Uiso 1 1 calc R . . . .
C11 C 0.62029(14) 0.55641(16) 0.19368(12) 0.0454(8) Uani 1 1 d . . . . .
C12 C 0.66401(14) 0.57756(17) 0.21112(12) 0.0484(9) Uani 1 1 d . . . . .
H12 H 0.6616 0.5978 0.2358 0.058 Uiso 1 1 calc R . . . .
C13 C 0.71042(14) 0.56929(17) 0.19282(11) 0.0460(9) Uani 1 1 d . . . . .
H13 H 0.7400 0.5839 0.2053 0.055 Uiso 1 1 calc R . . . .
C14 C 0.55277(14) 0.68577(17) 0.35355(13) 0.0499(10) Uani 1 1 d . . . . .
H14 H 0.5824 0.6989 0.3669 0.060 Uiso 1 1 calc R . . . .
C15 C 0.55846(14) 0.65479(18) 0.31885(13) 0.0542(10) Uani 1 1 d . . . . .
H15 H 0.5916 0.6467 0.3086 0.065 Uiso 1 1 calc R . . . .
C16 C 0.51563(14) 0.63560(16) 0.29913(11) 0.0426(8) Uani 1 1 d . . . . .
C17 C 0.46836(14) 0.64794(16) 0.31521(11) 0.0447(8) Uani 1 1 d . . . . .
H17 H 0.4382 0.6351 0.3025 0.054 Uiso 1 1 calc R . . . .
C18 C 0.46529(13) 0.67921(16) 0.34998(11) 0.0429(8) Uani 1 1 d . . . . .
H18 H 0.4326 0.6878 0.3608 0.051 Uiso 1 1 calc R . . . .
C19A C 0.2362(3) 0.3747(4) 0.1466(2) 0.063(2) Uani 0.687(8) 1 d D . . A 1
H19A H 0.2109 0.3925 0.1646 0.075 Uiso 0.687(8) 1 calc R . . A 1
H19B H 0.2357 0.3377 0.1533 0.075 Uiso 0.687(8) 1 calc R . . A 1
C20A C 0.2253(3) 0.3835(2) 0.1013(2) 0.0538(18) Uani 0.687(8) 1 d D . . A 1
H20A H 0.1914 0.3691 0.0942 0.065 Uiso 0.687(8) 1 calc R . . A 1
H20B H 0.2512 0.3656 0.0841 0.065 Uiso 0.687(8) 1 calc R . . A 1
C21A C 0.3300(3) 0.3635(5) 0.1370(4) 0.052(2) Uani 0.687(8) 1 d D . . A 1
H21A H 0.3293 0.3623 0.1063 0.078 Uiso 0.687(8) 1 calc GR . . A 1
H21B H 0.3256 0.3289 0.1483 0.078 Uiso 0.687(8) 1 calc GR . . A 1
H21C H 0.3629 0.3773 0.1464 0.078 Uiso 0.687(8) 1 calc GR . . A 1
C22A C 0.2970(3) 0.4021(3) 0.19954(16) 0.0617(18) Uani 0.687(8) 1 d D . . A 1
H22A H 0.3327 0.4118 0.2046 0.093 Uiso 0.687(8) 1 calc GR . . A 1
H22B H 0.2899 0.3695 0.2135 0.093 Uiso 0.687(8) 1 calc GR . . A 1
H22C H 0.2743 0.4285 0.2107 0.093 Uiso 0.687(8) 1 calc GR . . A 1
C23A C 0.2295(4) 0.4441(5) 0.04439(17) 0.055(2) Uani 0.687(8) 1 d D . . A 1
H23A H 0.2282 0.4802 0.0362 0.083 Uiso 0.687(8) 1 calc GR . . A 1
H23B H 0.2008 0.4258 0.0315 0.083 Uiso 0.687(8) 1 calc GR . . A 1
H23C H 0.2617 0.4291 0.0349 0.083 Uiso 0.687(8) 1 calc GR . . A 1
C24A C 0.1793(2) 0.4652(3) 0.1077(3) 0.0646(19) Uani 0.687(8) 1 d D . . A 1
H24A H 0.1780 0.4602 0.1381 0.097 Uiso 0.687(8) 1 calc GR . . A 1
H24B H 0.1489 0.4501 0.0947 0.097 Uiso 0.687(8) 1 calc GR . . A 1
H24C H 0.1805 0.5018 0.1014 0.097 Uiso 0.687(8) 1 calc GR . . A 1
C19B C 0.2476(5) 0.3673(6) 0.1282(6) 0.075(8) Uani 0.313(8) 1 d D . . A 2
H19C H 0.2646 0.3506 0.1041 0.090 Uiso 0.313(8) 1 calc R . . A 2
H19D H 0.2349 0.3397 0.1467 0.090 Uiso 0.313(8) 1 calc R . . A 2
C20B C 0.2023(5) 0.3956(5) 0.1118(5) 0.057(5) Uani 0.313(8) 1 d D . . A 2
H20C H 0.1827 0.3744 0.0917 0.069 Uiso 0.313(8) 1 calc R . . A 2
H20D H 0.1795 0.4065 0.1348 0.069 Uiso 0.313(8) 1 calc R . . A 2
C21B C 0.3374(7) 0.3690(14) 0.1459(12) 0.052(2) Uani 0.313(8) 1 d D . . A 2
H21D H 0.3474 0.3713 0.1163 0.078 Uiso 0.313(8) 1 calc GR . . A 2
H21E H 0.3333 0.3330 0.1536 0.078 Uiso 0.313(8) 1 calc GR . . A 2
H21F H 0.3639 0.3846 0.1634 0.078 Uiso 0.313(8) 1 calc GR . . A 2
C22B C 0.2661(7) 0.4006(7) 0.1946(3) 0.0617(18) Uani 0.313(8) 1 d D . . A 2
H22D H 0.2904 0.4179 0.2132 0.093 Uiso 0.313(8) 1 calc GR . . A 2
H22E H 0.2588 0.3664 0.2055 0.093 Uiso 0.313(8) 1 calc GR . . A 2
H22F H 0.2343 0.4204 0.1933 0.093 Uiso 0.313(8) 1 calc GR . . A 2
C23B C 0.2417(10) 0.4307(12) 0.0462(3) 0.055(2) Uani 0.313(8) 1 d D . . A 2
H23D H 0.2549 0.4625 0.0340 0.083 Uiso 0.313(8) 1 calc GR . . A 2
H23E H 0.2122 0.4190 0.0299 0.083 Uiso 0.313(8) 1 calc GR . . A 2
H23F H 0.2685 0.4045 0.0455 0.083 Uiso 0.313(8) 1 calc GR . . A 2
C24B C 0.1855(5) 0.4815(6) 0.0867(6) 0.0646(19) Uani 0.313(8) 1 d D . . A 2
H24D H 0.1853 0.5024 0.1121 0.097 Uiso 0.313(8) 1 calc GR . . A 2
H24E H 0.1519 0.4656 0.0829 0.097 Uiso 0.313(8) 1 calc GR . . A 2
H24F H 0.1932 0.5031 0.0624 0.097 Uiso 0.313(8) 1 calc GR . . A 2
C25 C 0.4903(2) 0.7230(2) 0.50267(13) 0.0730(15) Uani 1 1 d . . . . .
H25A H 0.5035 0.7046 0.5275 0.088 Uiso 1 1 calc R . . . .
H25B H 0.4525 0.7229 0.5040 0.088 Uiso 1 1 calc R . . . .
C26 C 0.47602(19) 0.65100(18) 0.45672(14) 0.0587(11) Uani 1 1 d . . . . .
H26A H 0.4405 0.6613 0.4518 0.088 Uiso 1 1 calc GR . . . .
H26B H 0.4777 0.6291 0.4816 0.088 Uiso 1 1 calc GR . . . .
H26C H 0.4887 0.6321 0.4323 0.088 Uiso 1 1 calc GR . . . .
C27 C 0.5625(2) 0.6810(2) 0.46649(16) 0.0737(15) Uani 1 1 d . . . . .
H27A H 0.5733 0.6657 0.4399 0.111 Uiso 1 1 calc GR . . . .
H27B H 0.5663 0.6560 0.4891 0.111 Uiso 1 1 calc GR . . . .
H27C H 0.5838 0.7110 0.4725 0.111 Uiso 1 1 calc GR . . . .
Cl1 Cl 0.61702(19) 0.6730(3) 0.12990(19) 0.0919(19) Uani 0.307(3) 1 d D . . B -1
O31 O 0.3155(5) 0.6705(5) 0.1582(4) 0.0882(17) Uiso 0.307(3) 1 d D . . B -1
N31 N 0.3570(5) 0.7294(5) 0.2022(4) 0.0882(17) Uiso 0.307(3) 1 d D . . B -1
N32 N 0.4383(6) 0.7109(5) 0.1854(4) 0.0882(17) Uiso 0.307(3) 1 d D . . B -1
C31 C 0.3533(6) 0.6924(6) 0.1711(5) 0.0882(17) Uiso 0.307(3) 1 d D . . B -1
C32 C 0.4063(5) 0.6824(5) 0.1593(4) 0.0882(17) Uiso 0.307(3) 1 d D . . B -1
C33 C 0.4074(5) 0.7376(6) 0.2084(5) 0.0882(17) Uiso 0.307(3) 1 d D . . B -1
C34 C 0.4241(9) 0.7759(6) 0.2388(5) 0.0882(17) Uiso 0.307(3) 1 d D . . B -1
H34A H 0.4009 0.8053 0.2380 0.132 Uiso 0.307(3) 1 calc GR . . B -1
H34B H 0.4588 0.7870 0.2320 0.132 Uiso 0.307(3) 1 calc GR . . B -1
H34C H 0.4237 0.7609 0.2670 0.132 Uiso 0.307(3) 1 calc GR . . B -1
C35 C 0.3148(7) 0.7555(7) 0.2227(6) 0.0882(17) Uiso 0.307(3) 1 d D . . B -1
H35A H 0.2967 0.7767 0.2022 0.132 Uiso 0.307(3) 1 calc GR . . B -1
H35B H 0.3280 0.7771 0.2453 0.132 Uiso 0.307(3) 1 calc GR . . B -1
H35C H 0.2912 0.7301 0.2344 0.132 Uiso 0.307(3) 1 calc GR . . B -1
C36 C 0.4196(9) 0.6479(8) 0.1301(6) 0.0882(17) Uiso 0.307(3) 1 d D . . B -1
H36 H 0.3921 0.6290 0.1182 0.106 Uiso 0.307(3) 1 calc R . . B -1
C37 C 0.4700(4) 0.6353(5) 0.1142(4) 0.0882(17) Uiso 0.307(3) 1 d D . . B -1
C38 C 0.5139(5) 0.6589(4) 0.1292(3) 0.0882(17) Uiso 0.307(3) 1 d G . . B -1
H38 H 0.5115 0.6839 0.1507 0.106 Uiso 0.307(3) 1 calc R . . B -1
C39 C 0.5613(4) 0.6458(4) 0.1128(3) 0.0882(17) Uiso 0.307(3) 1 d DG . . B -1
C40 C 0.5648(4) 0.6091(5) 0.0814(4) 0.0882(17) Uiso 0.307(3) 1 d G . . B -1
H40 H 0.5973 0.6001 0.0702 0.106 Uiso 0.307(3) 1 calc R . . B -1
C41 C 0.5209(5) 0.5855(4) 0.0664(4) 0.0882(17) Uiso 0.307(3) 1 d G . . B -1
H41 H 0.5233 0.5604 0.0450 0.106 Uiso 0.307(3) 1 calc R . . B -1
C42 C 0.4735(4) 0.5986(5) 0.0828(4) 0.0882(17) Uiso 0.307(3) 1 d G . . B -1
H42 H 0.4435 0.5825 0.0725 0.106 Uiso 0.307(3) 1 calc R . . B -1
O32 O 0.4828(12) 0.7449(15) 0.2300(11) 0.100 Uiso 0.133(9) 1 d . . . C 3
O33 O 0.4065(16) 0.6626(16) 0.1524(13) 0.100 Uiso 0.127(10) 1 d . . . D 3
O34 O 0.4075(15) 0.7531(15) 0.2411(12) 0.100 Uiso 0.131(10) 1 d . . . E 3
O101 O 0.3418(7) 0.6251(7) 0.2973(5) 0.059(4) Uiso 0.3333 1 d D . . F 1
O102 O 0.2891(5) 0.6797(5) 0.2767(5) 0.082(2) Uiso 0.3333 1 d D . . F 1
O103 O 0.2997(4) 0.6119(4) 0.2413(3) 0.063(2) Uiso 0.3333 1 d D . . F 1
N101 N 0.3116(4) 0.6380(4) 0.2712(3) 0.044(2) Uiso 0.3333 1 d D . . F 1
O104 O 0.2803(5) 0.6709(5) 0.2802(5) 0.082(2) Uiso 0.3333 1 d D . . G 2
O105 O 0.3316(5) 0.6077(4) 0.2853(5) 0.059(4) Uiso 0.3333 1 d D . . G 2
O106 O 0.3502(5) 0.6817(5) 0.3091(4) 0.091(4) Uiso 0.3333 1 d D . . G 2
N102 N 0.3242(5) 0.6524(5) 0.2883(4) 0.059(3) Uiso 0.3333 1 d D . . G 2
O107 O 0.2226(6) 0.5106(8) 0.2083(7) 0.105(2) Uiso 0.395(3) 1 d D . . H 1
O108 O 0.1461(5) 0.4859(5) 0.2135(4) 0.105(2) Uiso 0.395(3) 1 d D . . H 1
O109 O 0.1636(5) 0.5573(5) 0.1824(4) 0.105(2) Uiso 0.395(3) 1 d D . . H 1
N103 N 0.1793(6) 0.5206(6) 0.2005(5) 0.105(2) Uiso 0.395(3) 1 d D . . H 1
O110 O 0.5687(5) 0.5293(6) 0.3564(5) 0.106(4) Uiso 0.295(9) 1 d D . . I 1
O111 O 0.5126(7) 0.5523(7) 0.4007(5) 0.106(4) Uiso 0.295(9) 1 d D . . I 1
O112 O 0.4924(6) 0.4995(7) 0.3550(6) 0.106(4) Uiso 0.295(9) 1 d D . . I 1
N104 N 0.5238(7) 0.5318(7) 0.3679(5) 0.106(4) Uiso 0.295(9) 1 d D . . I 1
O113 O 0.4671(5) 0.4025(8) 0.2426(5) 0.105(6) Uiso 0.324(10) 1 d D . . J 2
O114 O 0.3905(5) 0.4069(5) 0.2338(4) 0.087(5) Uiso 0.324(10) 1 d D . . J 2
O115 O 0.4181(5) 0.3781(4) 0.2922(3) 0.066(3) Uiso 0.324(10) 1 d D . . J 2
N105 N 0.4235(5) 0.3963(5) 0.2562(4) 0.051(3) Uiso 0.324(10) 1 d D . . J 2
O116 O 0.5002(6) 0.4424(9) 0.2373(6) 0.111(7) Uiso 0.289(10) 1 d D . . K 3
O117 O 0.4239(6) 0.4142(6) 0.2354(5) 0.080(5) Uiso 0.289(10) 1 d D . . K 3
O118 O 0.4499(6) 0.4658(8) 0.2827(5) 0.098(6) Uiso 0.289(10) 1 d D . . K 3
N106 N 0.4581(5) 0.4365(6) 0.2531(5) 0.068(5) Uiso 0.289(10) 1 d D . . K 3
O119 O 0.1062(6) 0.4248(7) 0.2727(5) 0.100 Uiso 0.251(5) 1 d D . . L 4
O120 O 0.1853(6) 0.4383(8) 0.2691(6) 0.100 Uiso 0.251(5) 1 d D . . L 4
O121 O 0.1385(7) 0.4507(8) 0.2164(5) 0.100 Uiso 0.251(5) 1 d D . . L 4
N107 N 0.1447(7) 0.4389(10) 0.2522(6) 0.100 Uiso 0.251(5) 1 d D . . L 4
O122 O 0.2219(16) 0.528(3) 0.203(2) 0.102(6) Uani 0.177(3) 1 d D . . M 5
O123 O 0.1959(11) 0.4684(11) 0.2414(10) 0.112(6) Uiso 0.177(3) 1 d D . . M 5
O124 O 0.1433(11) 0.5126(12) 0.2058(10) 0.112(6) Uiso 0.177(3) 1 d D . . M 5
N108 N 0.1886(11) 0.4977(13) 0.2127(11) 0.112(6) Uiso 0.177(3) 1 d D . . M 5
O125 O 0.4650(14) 0.3757(19) 0.1649(12) 0.097(5) Uiso 0.234(9) 1 d D . . N 6
O126 O 0.5040(7) 0.4202(8) 0.2096(8) 0.097(5) Uiso 0.234(9) 1 d D . . N 6
O127 O 0.4263(7) 0.4052(9) 0.2174(7) 0.097(5) Uiso 0.234(9) 1 d D . . N 6
N109 N 0.4651(8) 0.3990(9) 0.1965(7) 0.097(5) Uiso 0.234(9) 1 d D . . N 6
O128 O 0.5979(8) 0.4126(11) 0.1663(8) 0.100 Uiso 0.168(5) 1 d D . . O 7
O129 O 0.5514(10) 0.4333(11) 0.1165(7) 0.100 Uiso 0.168(5) 1 d D . . O 7
O130 O 0.5180(8) 0.4091(11) 0.1731(8) 0.100 Uiso 0.168(5) 1 d D . . O 7
N110 N 0.5562(9) 0.4183(9) 0.1525(8) 0.100 Uiso 0.168(5) 1 d D . . O 7
O131 O 0.1334(9) 0.3327(8) 0.1883(8) 0.100 Uiso 0.204(6) 1 d D . . P 8
O132 O 0.1919(10) 0.2865(11) 0.2142(7) 0.100 Uiso 0.204(6) 1 d D . . P 8
O133 O 0.1598(8) 0.2657(8) 0.1561(6) 0.100 Uiso 0.204(6) 1 d D . . P 8
N111 N 0.1593(8) 0.2943(8) 0.1866(7) 0.100 Uiso 0.204(6) 1 d D . . P 8
O1S O 0.5000 0.2500 0.3750 0.102(3) Uani 1 4 d S T P Q 9
O2S O 0.4770(3) 0.3747(4) 0.1582(3) 0.091(3) Uani 0.809(16) 1 d . . . R 9
O3S O 0.5077(7) 0.4269(6) 0.0842(3) 0.106(5) Uiso 0.52(2) 1 d . . . S 9
O4S O 0.2195(6) 0.3331(6) 0.2850(4) 0.100 Uiso 0.493(19) 1 d . . . T 9
O5S O 0.1130(4) 0.3583(6) 0.1786(4) 0.100 Uiso 0.472(12) 1 d . . . U 9
O6S O 0.5363(5) 0.4745(4) 0.2798(3) 0.100 Uiso 0.466(10) 1 d . . . V 9
O7S O 0.3265(5) 0.3100(5) 0.3061(4) 0.100 Uiso 0.452(12) 1 d . . . W 9
O8S O 0.2214(8) 0.5223(11) 0.1948(7) 0.102(6) Uani 0.428(3) 1 d . . . X 9
O9S O 0.5409(4) 0.5038(4) 0.3195(4) 0.100 Uiso 0.428(10) 1 d . . . V 9
O10S O 0.5332(9) 0.5659(5) 0.3924(4) 0.100 Uiso 0.422(18) 1 d . . . Y 9
O11S O 0.2159(6) 0.6491(5) 0.1994(4) 0.100 Uiso 0.417(12) 1 d . . . Z 9
O12S O 0.3912(6) 0.3593(6) 0.2959(4) 0.100 Uiso 0.401(11) 1 d . . . W 9
O13S O 0.5501(5) 0.4086(5) 0.3591(4) 0.100 Uiso 0.400(9) 1 d . . . A 9
O14S O 0.4939(7) 0.3312(9) 0.3302(5) 0.100 Uiso 0.37(2) 1 d . . . B 9
O15S O 0.1769(5) 0.4210(6) 0.2918(5) 0.100 Uiso 0.368(11) 1 d . . . T 9
O16S O 0.4671(6) 0.3444(6) 0.3496(5) 0.100 Uiso 0.343(10) 1 d . . . B 9
O17S O 0.3357(4) 0.6218(6) 0.2911(4) 0.043(4) Uani 0.3333 1 d . . . C 9
O18S O 0.5606(10) 0.5690(6) 0.3938(5) 0.100 Uiso 0.329(17) 1 d . . . Y 9
O19S O 0.4907(6) 0.5198(6) 0.3428(5) 0.096(6) Uiso 0.336(18) 1 d . . . V 9
O20S O 0.1455(8) 0.6129(9) 0.1072(7) 0.100 Uiso 0.303(16) 1 d . . . D 9
O21S O 0.1785(7) 0.2975(8) 0.2125(6) 0.100 Uiso 0.295(12) 1 d . . . E 9
O22S O 0.2499(7) 0.6226(7) 0.2110(6) 0.100 Uiso 0.273(9) 1 d . . . Z 9
O23S O 0.1257(10) 0.5936(10) 0.0960(8) 0.100 Uiso 0.243(14) 1 d . . . D 9
O24S O 0.5055(10) 0.3533(13) 0.3365(8) 0.100 Uiso 0.241(19) 1 d . . . B 9
O25S O 0.1419(9) 0.5926(11) 0.1279(11) 0.100 Uiso 0.227(13) 1 d . . . D 9
O26S O 0.1146(9) 0.3279(11) 0.1673(8) 0.100 Uiso 0.226(13) 1 d . . . U 9
O27S O 0.1554(10) 0.5830(10) 0.1574(9) 0.100 Uiso 0.202(11) 1 d . . . D 9
O28S O 0.4842(14) 0.4081(13) 0.0787(9) 0.100 Uiso 0.195(16) 1 d . . . S 9
O29S O 0.3558(15) 0.3375(12) 0.3022(10) 0.100 Uiso 0.176(11) 1 d . . . W 9
O30S O 0.5405(14) 0.4434(12) 0.0880(9) 0.100 Uiso 0.175(12) 1 d . . . S 9
O31S O 0.2388(18) 0.3140(17) 0.2825(11) 0.100 Uiso 0.171(19) 1 d . . . T 9
O32S O 0.1602(12) 0.3974(12) 0.2530(10) 0.100 Uiso 0.161(9) 1 d . . . T 9
O33S O 0.3267(14) 0.3324(14) 0.2859(13) 0.100 Uiso 0.161(13) 1 d . . . W 9
O34S O 0.3037(12) 0.2828(12) 0.2836(10) 0.100 Uiso 0.159(10) 1 d . . . W 9
O35S O 0.1913(15) 0.6355(13) 0.1842(12) 0.100 Uiso 0.151(12) 1 d . . . Z 9
O36S O 0.484(2) 0.421(2) 0.2335(16) 0.100 Uiso 0.134(14) 1 d . . . V 9
O37S O 0.4448(16) 0.4403(18) 0.2952(14) 0.100 Uiso 0.126(12) 1 d . . . V 9
O38S O 0.5753(16) 0.4466(16) 0.2740(13) 0.100 Uiso 0.120(9) 1 d . . . V 9
O39S O 0.3922(16) 0.3321(16) 0.3314(13) 0.100 Uiso 0.117(9) 1 d . . . W 9
O40S O 0.0870(17) 0.3824(16) 0.1581(13) 0.100 Uiso 0.120(10) 1 d . . . U 9
O41S O 0.212(2) 0.308(2) 0.2687(18) 0.100 Uiso 0.104(14) 1 d . . . T 9
O42S O 0.402(2) 0.385(2) 0.269(2) 0.100 Uiso 0.102(12) 1 d . . . W 9
O43S O 0.500(2) 0.4677(19) 0.2699(16) 0.100 Uiso 0.100(10) 1 d . . . V 9
O44S O 0.196(2) 0.390(2) 0.2822(16) 0.100 Uiso 0.100(10) 1 d . . . T 9
O45S O 0.183(2) 0.702(2) 0.2174(19) 0.100 Uiso 0.080(9) 1 d . . . Z 9

loop_
_atom_site_aniso_label
_atom_site_aniso_U_11
_atom_site_aniso_U_22
_atom_site_aniso_U_33
_atom_site_aniso_U_23
_atom_site_aniso_U_13
_atom_site_aniso_U_12
Pd1 0.03463(14) 0.03251(14) 0.02946(14) -0.00174(9) 0.00086(9) -0.00325(9)
Pd2 0.03471(19) 0.0518(2) 0.02398(17) 0.000 0.000 -0.00977(15)
N1 0.0358(14) 0.0426(16) 0.0328(14) -0.0036(12) 0.0009(11) -0.0027(12)
N2 0.0345(15) 0.068(2) 0.0409(16) -0.0129(15) 0.0000(13) -0.0013(14)
N3 0.0346(15) 0.062(2) 0.0411(16) -0.0106(14) -0.0015(12) -0.0002(14)
N4 0.0335(15) 0.0587(19) 0.0378(15) -0.0078(14) -0.0027(12) -0.0006(13)
N5 0.0360(15) 0.0473(17) 0.0327(14) -0.0040(12) -0.0019(11) 0.0019(12)
N6 0.0338(14) 0.0500(17) 0.0314(14) -0.0012(12) -0.0023(11) -0.0052(12)
N7 0.056(2) 0.0426(17) 0.0502(19) 0.0104(14) 0.0025(15) -0.0049(15)
N8 0.0447(17) 0.0532(19) 0.0431(17) -0.0072(14) -0.0055(13) -0.0083(14)
N9 0.060(2) 0.065(2) 0.0331(16) 0.0089(15) -0.0064(14) -0.0212(17)
C1 0.0381(18) 0.048(2) 0.0405(18) -0.0112(15) 0.0015(14) 0.0012(15)
C2 0.0366(18) 0.052(2) 0.046(2) -0.0102(16) 0.0029(15) 0.0005(15)
C3 0.0355(17) 0.055(2) 0.0360(17) -0.0066(15) -0.0006(14) -0.0020(15)
C4 0.0409(19) 0.063(2) 0.0331(17) -0.0135(16) 0.0039(14) -0.0095(17)
C5 0.0371(18) 0.060(2) 0.0348(17) -0.0081(16) 0.0053(14) -0.0065(16)
C6 0.0366(18) 0.059(2) 0.0373(18) -0.0064(16) 0.0011(14) -0.0035(16)
C7 0.0374(18) 0.058(2) 0.0405(19) -0.0086(17) -0.0017(15) -0.0009(16)
C8 0.0355(18) 0.056(2) 0.0384(18) -0.0055(16) -0.0037(14) 0.0006(16)
C9 0.041(2) 0.070(3) 0.052(2) -0.029(2) 0.0039(17) -0.0083(19)
C10 0.037(2) 0.085(3) 0.063(3) -0.033(2) 0.0048(18) -0.012(2)
C11 0.0361(18) 0.060(2) 0.0403(19) -0.0082(16) 0.0000(14) -0.0017(16)
C12 0.0365(18) 0.070(3) 0.0387(19) -0.0158(18) -0.0040(15) 0.0010(17)
C13 0.0337(17) 0.068(3) 0.0364(18) -0.0116(17) -0.0055(14) 0.0008(16)
C14 0.0290(17) 0.073(3) 0.048(2) -0.0147(19) -0.0090(15) -0.0003(17)
C15 0.0298(18) 0.080(3) 0.053(2) -0.023(2) -0.0052(16) 0.0024(18)
C16 0.0357(18) 0.057(2) 0.0349(17) -0.0052(15) -0.0040(14) -0.0007(15)
C17 0.0342(17) 0.066(2) 0.0342(17) -0.0061(16) 0.0007(14) -0.0109(16)
C18 0.0312(17) 0.063(2) 0.0341(17) -0.0049(16) 0.0020(13) -0.0081(16)
C19A 0.045(5) 0.061(5) 0.082(6) 0.021(4) 0.006(4) -0.018(4)
C20A 0.046(4) 0.051(4) 0.064(5) 0.003(3) -0.006(4) -0.022(3)
C21A 0.057(4) 0.034(4) 0.065(7) -0.002(3) -0.021(3) -0.003(3)
C22A 0.077(5) 0.065(3) 0.043(3) 0.017(3) 0.002(3) -0.014(4)
C23A 0.053(6) 0.076(8) 0.037(2) 0.002(3) -0.021(2) -0.004(4)
C24A 0.039(3) 0.086(5) 0.069(5) -0.012(4) 0.001(3) -0.004(3)
C19B 0.034(7) 0.046(9) 0.14(2) 0.036(12) 0.026(11) -0.012(6)
C20B 0.031(7) 0.097(13) 0.044(8) 0.011(8) -0.001(6) -0.034(8)
C21B 0.057(4) 0.034(4) 0.065(7) -0.002(3) -0.021(3) -0.003(3)
C22B 0.077(5) 0.065(3) 0.043(3) 0.017(3) 0.002(3) -0.014(4)
C23B 0.053(6) 0.076(8) 0.037(2) 0.002(3) -0.021(2) -0.004(4)
C24B 0.039(3) 0.086(5) 0.069(5) -0.012(4) 0.001(3) -0.004(3)
C25 0.104(4) 0.086(4) 0.0289(19) 0.005(2) 0.003(2) -0.037(3)
C26 0.068(3) 0.061(3) 0.047(2) 0.0067(19) -0.001(2) -0.020(2)
C27 0.068(3) 0.093(4) 0.061(3) 0.032(3) -0.025(2) -0.014(3)
Cl1 0.060(3) 0.114(4) 0.102(4) -0.022(3) 0.004(2) 0.008(3)
O122 0.065(4) 0.179(13) 0.063(12) -0.018(9) 0.038(5) -0.033(5)
O1S 0.103(4) 0.103(4) 0.099(7) 0.000 0.000 0.000
O2S 0.131(7) 0.056(3) 0.086(5) -0.024(3) -0.023(4) 0.019(4)
O8S 0.065(4) 0.179(13) 0.063(12) -0.018(9) 0.038(5) -0.033(5)
O17S 0.018(4) 0.066(8) 0.044(7) -0.040(7) 0.021(4) -0.023(5)

loop_
_atom_type_symbol
_atom_type_description
_atom_type_scat_dispersion_real
_atom_type_scat_dispersion_imag
_atom_type_scat_source
C C 0.0033 0.0016 'International Tables Vol C Tables 4.2.6.8 and 6.1.1.4'
H H 0.0000 0.0000 'International Tables Vol C Tables 4.2.6.8 and 6.1.1.4'
Cl Cl 0.1484 0.1585 'International Tables Vol C Tables 4.2.6.8 and 6.1.1.4'
N N 0.0061 0.0033 'International Tables Vol C Tables 4.2.6.8 and 6.1.1.4'
O O 0.0106 0.0060 'International Tables Vol C Tables 4.2.6.8 and 6.1.1.4'
Pd Pd -0.9988 1.0072 'International Tables Vol C Tables 4.2.6.8 and 6.1.1.4'
D D 0.0000 0.0000 'International Tables Vol C Tables 4.2.6.8 and 6.1.1.4'

loop_
_geom_angle_atom_site_label_1
_geom_angle_atom_site_label_2
_geom_angle_atom_site_label_3
_geom_angle
_geom_angle_site_symmetry_1
_geom_angle_site_symmetry_3
_geom_angle_publ_flag
N1 Pd1 N7 93.85(12) . . ?
N1 Pd1 N8 179.34(13) . . ?
N5 Pd1 N1 85.99(12) 14_565 . ?
N5 Pd1 N7 179.06(13) 14_565 . ?
N5 Pd1 N8 94.49(12) 14_565 . ?
N7 Pd1 N8 85.66(13) . . ?
N6 Pd2 N6 85.19(17) 3_665 . ?
N6 Pd2 N9 179.42(14) 3_665 . ?
N6 Pd2 N9 94.59(13) . . ?
N6 Pd2 N9 94.59(13) 3_665 3_665 ?
N6 Pd2 N9 179.42(14) . 3_665 ?
N9 Pd2 N9 85.6(2) . 3_665 ?
C1 N1 Pd1 119.8(2) . . ?
C1 N1 C5 119.2(3) . . ?
C5 N1 Pd1 120.7(2) . . ?
C7 N2 C6 114.8(3) . . ?
C8 N3 C7 115.0(3) . . ?
C6 N4 C8 114.2(3) . . ?
C9 N5 Pd1 121.0(2) . 16_655 ?
C9 N5 C13 118.6(3) . . ?
C13 N5 Pd1 119.9(2) . 16_655 ?
C14 N6 Pd2 120.7(2) . . ?
C14 N6 C18 118.7(3) . . ?
C18 N6 Pd2 120.1(2) . . ?
C19A N7 Pd1 107.3(4) . . ?
C19A N7 C22A 107.2(5) . . ?
C21A N7 Pd1 110.8(7) . . ?
C21A N7 C19A 114.5(6) . . ?
C21A N7 C22A 105.4(6) . . ?
C22A N7 Pd1 111.7(3) . . ?
C19B N7 Pd1 102.8(7) . . ?
C21B N7 Pd1 110.6(18) . . ?
C21B N7 C19B 107.0(12) . . ?
C22B N7 Pd1 111.5(7) . . ?
C22B N7 C19B 103.1(11) . . ?
C22B N7 C21B 120.1(18) . . ?
C20A N8 Pd1 102.7(3) . . ?
C23A N8 Pd1 114.5(5) . . ?
C23A N8 C20A 107.0(6) . . ?
C23A N8 C24A 112.5(5) . . ?
C24A N8 Pd1 109.6(3) . . ?
C24A N8 C20A 109.9(5) . . ?
C20B N8 Pd1 111.8(6) . . ?
C20B N8 C23B 114.6(16) . . ?
C20B N8 C24B 108.0(10) . . ?
C23B N8 Pd1 107.3(12) . . ?
C23B N8 C24B 103.3(11) . . ?
C24B N8 Pd1 111.5(7) . . ?
C25 N9 Pd2 106.1(3) . . ?
C26 N9 Pd2 112.7(2) . . ?
C26 N9 C25 108.5(3) . . ?
C26 N9 C27 108.7(4) . . ?
C27 N9 Pd2 109.4(3) . . ?
C27 N9 C25 111.5(4) . . ?
N1 C1 H1 119.1 . . ?
N1 C1 C2 121.9(3) . . ?
C2 C1 H1 119.1 . . ?
C1 C2 H2 120.3 . . ?
C1 C2 C3 119.3(3) . . ?
C3 C2 H2 120.3 . . ?
C2 C3 C4 118.9(3) . . ?
C2 C3 C6 120.5(3) . . ?
C4 C3 C6 120.7(3) . . ?
C3 C4 H4 120.6 . . ?
C5 C4 C3 118.9(3) . . ?
C5 C4 H4 120.6 . . ?
N1 C5 C4 121.8(3) . . ?
N1 C5 H5 119.1 . . ?
C4 C5 H5 119.1 . . ?
N2 C6 C3 117.1(3) . . ?
N4 C6 N2 125.7(3) . . ?
N4 C6 C3 117.2(3) . . ?
N2 C7 N3 125.0(3) . . ?
N2 C7 C11 117.7(3) . . ?
N3 C7 C11 117.4(3) . . ?
N3 C8 N4 125.4(3) . . ?
N3 C8 C16 117.2(3) . . ?
N4 C8 C16 117.4(3) . . ?
N5 C9 H9 118.9 . . ?
N5 C9 C10 122.3(4) . . ?
C10 C9 H9 118.9 . . ?
C9 C10 H10 120.4 . . ?
C11 C10 C9 119.1(4) . . ?
C11 C10 H10 120.4 . . ?
C10 C11 C7 120.9(3) . . ?
C10 C11 C12 117.8(4) . . ?
C12 C11 C7 121.3(3) . . ?
C11 C12 H12 120.0 . . ?
C13 C12 C11 119.9(3) . . ?
C13 C12 H12 120.0 . . ?
N5 C13 C12 122.2(3) . . ?
N5 C13 H13 118.9 . . ?
C12 C13 H13 118.9 . . ?
N6 C14 H14 118.9 . . ?
N6 C14 C15 122.1(3) . . ?
C15 C14 H14 118.9 . . ?
C14 C15 H15 120.3 . . ?
C14 C15 C16 119.4(4) . . ?
C16 C15 H15 120.3 . . ?
C15 C16 C8 120.9(3) . . ?
C17 C16 C8 120.8(3) . . ?
C17 C16 C15 118.3(3) . . ?
C16 C17 H17 120.3 . . ?
C16 C17 C18 119.4(3) . . ?
C18 C17 H17 120.3 . . ?
N6 C18 C17 122.0(3) . . ?
N6 C18 H18 119.0 . . ?
C17 C18 H18 119.0 . . ?
N7 C19A H19A 111.1 . . ?
N7 C19A H19B 111.1 . . ?
N7 C19A C20A 103.5(5) . . ?
H19A C19A H19B 109.0 . . ?
C20A C19A H19A 111.1 . . ?
C20A C19A H19B 111.1 . . ?
N8 C20A H20A 109.3 . . ?
N8 C20A H20B 109.3 . . ?
C19A C20A N8 111.4(6) . . ?
C19A C20A H20A 109.3 . . ?
C19A C20A H20B 109.3 . . ?
H20A C20A H20B 108.0 . . ?
N7 C21A H21A 109.5 . . ?
N7 C21A H21B 109.5 . . ?
N7 C21A H21C 109.5 . . ?
H21A C21A H21B 109.5 . . ?
H21A C21A H21C 109.5 . . ?
H21B C21A H21C 109.5 . . ?
N7 C22A H22A 109.5 . . ?
N7 C22A H22B 109.5 . . ?
N7 C22A H22C 109.5 . . ?
H22A C22A H22B 109.5 . . ?
H22A C22A H22C 109.5 . . ?
H22B C22A H22C 109.5 . . ?
N8 C23A H23A 109.5 . . ?
N8 C23A H23B 109.5 . . ?
N8 C23A H23C 109.5 . . ?
H23A C23A H23B 109.5 . . ?
H23A C23A H23C 109.5 . . ?
H23B C23A H23C 109.5 . . ?
N8 C24A H24A 109.5 . . ?
N8 C24A H24B 109.5 . . ?
N8 C24A H24C 109.5 . . ?
H24A C24A H24B 109.5 . . ?
H24A C24A H24C 109.5 . . ?
H24B C24A H24C 109.5 . . ?
N7 C19B H19C 107.6 . . ?
N7 C19B H19D 107.6 . . ?
H19C C19B H19D 107.0 . . ?
C20B C19B N7 118.9(11) . . ?
C20B C19B H19C 107.6 . . ?
C20B C19B H19D 107.6 . . ?
N8 C20B C19B 102.7(11) . . ?
N8 C20B H20C 111.2 . . ?
N8 C20B H20D 111.2 . . ?
C19B C20B H20C 111.2 . . ?
C19B C20B H20D 111.2 . . ?
H20C C20B H20D 109.1 . . ?
N7 C21B H21D 109.5 . . ?
N7 C21B H21E 109.5 . . ?
N7 C21B H21F 109.5 . . ?
H21D C21B H21E 109.5 . . ?
H21D C21B H21F 109.5 . . ?
H21E C21B H21F 109.5 . . ?
N7 C22B H22D 109.5 . . ?
N7 C22B H22E 109.5 . . ?
N7 C22B H22F 109.5 . . ?
H22D C22B H22E 109.5 . . ?
H22D C22B H22F 109.5 . . ?
H22E C22B H22F 109.5 . . ?
N8 C23B H23D 109.5 . . ?
N8 C23B H23E 109.5 . . ?
N8 C23B H23F 109.5 . . ?
H23D C23B H23E 109.5 . . ?
H23D C23B H23F 109.5 . . ?
H23E C23B H23F 109.5 . . ?
N8 C24B H24D 109.5 . . ?
N8 C24B H24E 109.5 . . ?
N8 C24B H24F 109.5 . . ?
H24D C24B H24E 109.5 . . ?
H24D C24B H24F 109.5 . . ?
H24E C24B H24F 109.5 . . ?
N9 C25 C25 108.9(3) . 3_665 ?
N9 C25 H25A 109.9 . . ?
N9 C25 H25B 109.9 . . ?
C25 C25 H25A 109.9 3_665 . ?
C25 C25 H25B 109.9 3_665 . ?
H25A C25 H25B 108.3 . . ?
N9 C26 H26A 109.5 . . ?
N9 C26 H26B 109.5 . . ?
N9 C26 H26C 109.5 . . ?
H26A C26 H26B 109.5 . . ?
H26A C26 H26C 109.5 . . ?
H26B C26 H26C 109.5 . . ?
N9 C27 H27A 109.5 . . ?
N9 C27 H27B 109.5 . . ?
N9 C27 H27C 109.5 . . ?
H27A C27 H27B 109.5 . . ?
H27A C27 H27C 109.5 . . ?
H27B C27 H27C 109.5 . . ?
C31 N31 C35 126.5(14) . . ?
C33 N31 C31 106.5(13) . . ?
C33 N31 C35 126.9(14) . . ?
C33 N32 C32 104.5(15) . . ?
O31 C31 N31 128.9(13) . . ?
O31 C31 C32 127.0(13) . . ?
N31 C31 C32 104.0(13) . . ?
N32 C32 C31 108.6(14) . . ?
C36 C32 N32 128.1(17) . . ?
C36 C32 C31 123.0(15) . . ?
N31 C33 C34 119.9(16) . . ?
N32 C33 N31 116.1(15) . . ?
N32 C33 C34 123.9(15) . . ?
C33 C34 H34A 109.5 . . ?
C33 C34 H34B 109.5 . . ?
C33 C34 H34C 109.5 . . ?
H34A C34 H34B 109.5 . . ?
H34A C34 H34C 109.5 . . ?
H34B C34 H34C 109.5 . . ?
N31 C35 H35A 109.5 . . ?
N31 C35 H35B 109.5 . . ?
N31 C35 H35C 109.5 . . ?
H35A C35 H35B 109.5 . . ?
H35A C35 H35C 109.5 . . ?
H35B C35 H35C 109.5 . . ?
C32 C36 H36 115.5 . . ?
C32 C36 C37 129(2) . . ?
C37 C36 H36 115.5 . . ?
C38 C37 C36 122.1(14) . . ?
C38 C37 C42 120.0 . . ?
C42 C37 C36 117.9(14) . . ?
C37 C38 H38 120.0 . . ?
C39 C38 C37 120.0 . . ?
C39 C38 H38 120.0 . . ?
C38 C39 Cl1 122.6(9) . . ?
C38 C39 C40 120.0 . . ?
C40 C39 Cl1 117.4(9) . . ?
C39 C40 H40 120.0 . . ?
C39 C40 C41 120.0 . . ?
C41 C40 H40 120.0 . . ?
C40 C41 H41 120.0 . . ?
C40 C41 C42 120.0 . . ?
C42 C41 H41 120.0 . . ?
C37 C42 H42 120.0 . . ?
C41 C42 C37 120.0 . . ?
C41 C42 H42 120.0 . . ?
O101 N101 O102 117.2(13) . . ?
O101 N101 O103 123.9(12) . . ?
O103 N101 O102 118.8(11) . . ?
O105 N102 O104 120.4(13) . . ?
O105 N102 O106 124.7(13) . . ?
O106 N102 O104 111.9(12) . . ?
O107 N103 O108 114.1(14) . . ?
O107 N103 O109 127.4(15) . . ?
O109 N103 O108 118.4(14) . . ?
O110 N104 O112 119.6(16) . . ?
O111 N104 O110 120.6(17) . . ?
O111 N104 O112 115.2(16) . . ?
O113 N105 O115 118.7(12) . . ?
O114 N105 O113 116.4(13) . . ?
O114 N105 O115 124.9(13) . . ?
O116 N106 O118 113.2(15) . . ?
O117 N106 O116 122.3(15) . . ?
O117 N106 O118 122.0(14) . . ?
O120 N107 O119 118.6(17) . . ?
O120 N107 O121 123.8(17) . . ?
O121 N107 O119 117.6(16) . . ?
O122 N108 O124 115(2) . . ?
O123 N108 O122 120(2) . . ?
O123 N108 O124 118(2) . . ?
O125 N109 O126 121.7(19) . . ?
O125 N109 O127 122.3(19) . . ?
O127 N109 O126 116.0(17) . . ?
O128 N110 O129 119.0(19) . . ?
O128 N110 O130 122.0(19) . . ?
O130 N110 O129 119.0(18) . . ?
O131 N111 O132 119.2(18) . . ?
O131 N111 O133 123.1(18) . . ?
O133 N111 O132 117.1(17) . . ?

loop_
_geom_bond_atom_site_label_1
_geom_bond_atom_site_label_2
_geom_bond_distance
_geom_bond_site_symmetry_2
_geom_bond_publ_flag
Pd1 N1 2.037(3) . ?
Pd1 N5 2.031(3) 14_565 ?
Pd1 N7 2.055(3) . ?
Pd1 N8 2.058(3) . ?
Pd2 N6 2.037(3) 3_665 ?
Pd2 N6 2.037(3) . ?
Pd2 N9 2.061(3) . ?
Pd2 N9 2.061(3) 3_665 ?
N1 C1 1.339(5) . ?
N1 C5 1.342(4) . ?
N2 C6 1.335(5) . ?
N2 C7 1.334(5) . ?
N3 C7 1.335(5) . ?
N3 C8 1.332(5) . ?
N4 C6 1.335(5) . ?
N4 C8 1.340(5) . ?
N5 Pd1 2.031(3) 16_655 ?
N5 C9 1.331(5) . ?
N5 C13 1.343(5) . ?
N6 C14 1.332(5) . ?
N6 C18 1.340(4) . ?
N7 C19A 1.486(6) . ?
N7 C21A 1.479(6) . ?
N7 C22A 1.532(6) . ?
N7 C19B 1.515(8) . ?
N7 C21B 1.491(8) . ?
N7 C22B 1.471(7) . ?
N8 C20A 1.518(6) . ?
N8 C23A 1.481(6) . ?
N8 C24A 1.486(6) . ?
N8 C20B 1.480(7) . ?
N8 C23B 1.497(8) . ?
N8 C24B 1.519(8) . ?
N9 C25 1.497(6) . ?
N9 C26 1.481(5) . ?
N9 C27 1.493(6) . ?
C1 H1 0.9500 . ?
C1 C2 1.378(5) . ?
C2 H2 0.9500 . ?
C2 C3 1.384(5) . ?
C3 C4 1.386(5) . ?
C3 C6 1.486(5) . ?
C4 H4 0.9500 . ?
C4 C5 1.386(5) . ?
C5 H5 0.9500 . ?
C7 C11 1.475(5) . ?
C8 C16 1.484(5) . ?
C9 H9 0.9500 . ?
C9 C10 1.388(6) . ?
C10 H10 0.9500 . ?
C10 C11 1.384(5) . ?
C11 C12 1.387(5) . ?
C12 H12 0.9500 . ?
C12 C13 1.365(5) . ?
C13 H13 0.9500 . ?
C14 H14 0.9500 . ?
C14 C15 1.380(6) . ?
C15 H15 0.9500 . ?
C15 C16 1.380(5) . ?
C16 C17 1.378(5) . ?
C17 H17 0.9500 . ?
C17 C18 1.380(5) . ?
C18 H18 0.9500 . ?
C19A H19A 0.9900 . ?
C19A H19B 0.9900 . ?
C19A C20A 1.492(7) . ?
C20A H20A 0.9900 . ?
C20A H20B 0.9900 . ?
C21A H21A 0.9800 . ?
C21A H21B 0.9800 . ?
C21A H21C 0.9800 . ?
C22A H22A 0.9800 . ?
C22A H22B 0.9800 . ?
C22A H22C 0.9800 . ?
C23A H23A 0.9800 . ?
C23A H23B 0.9800 . ?
C23A H23C 0.9800 . ?
C24A H24A 0.9800 . ?
C24A H24B 0.9800 . ?
C24A H24C 0.9800 . ?
C19B H19C 0.9900 . ?
C19B H19D 0.9900 . ?
C19B C20B 1.493(8) . ?
C20B H20C 0.9900 . ?
C20B H20D 0.9900 . ?
C21B H21D 0.9800 . ?
C21B H21E 0.9800 . ?
C21B H21F 0.9800 . ?
C22B H22D 0.9800 . ?
C22B H22E 0.9800 . ?
C22B H22F 0.9800 . ?
C23B H23D 0.9800 . ?
C23B H23E 0.9800 . ?
C23B H23F 0.9800 . ?
C24B H24D 0.9800 . ?
C24B H24E 0.9800 . ?
C24B H24F 0.9800 . ?
C25 C25 1.502(10) 3_665 ?
C25 H25A 0.9900 . ?
C25 H25B 0.9900 . ?
C26 H26A 0.9800 . ?
C26 H26B 0.9800 . ?
C26 H26C 0.9800 . ?
C27 H27A 0.9800 . ?
C27 H27B 0.9800 . ?
C27 H27C 0.9800 . ?
Cl1 C39 1.711(10) . ?
O31 C31 1.215(13) . ?
N31 C31 1.388(13) . ?
N31 C33 1.349(9) . ?
N31 C35 1.455(13) . ?
N32 C32 1.396(13) . ?
N32 C33 1.296(13) . ?
C31 C32 1.460(14) . ?
C32 C36 1.343(18) . ?
C33 C34 1.462(10) . ?
C34 H34A 0.9800 . ?
C34 H34B 0.9800 . ?
C34 H34C 0.9800 . ?
C35 H35A 0.9800 . ?
C35 H35B 0.9800 . ?
C35 H35C 0.9800 . ?
C36 H36 0.9500 . ?
C36 C37 1.451(18) . ?
C37 C38 1.3900 . ?
C37 C42 1.3900 . ?
C38 H38 0.9500 . ?
C38 C39 1.3900 . ?
C39 C40 1.3900 . ?
C40 H40 0.9500 . ?
C40 C41 1.3900 . ?
C41 H41 0.9500 . ?
C41 C42 1.3900 . ?
C42 H42 0.9500 . ?
O32 O32 0.94(6) 3_665 ?
O101 N101 1.197(13) . ?
O102 N101 1.254(12) . ?
O103 N101 1.211(11) . ?
O104 N102 1.274(13) . ?
O105 N102 1.190(13) . ?
O106 N102 1.220(13) . ?
O107 N103 1.189(15) . ?
O108 N103 1.324(14) . ?
O109 N103 1.193(13) . ?
O110 N104 1.234(15) . ?
O111 N104 1.210(15) . ?
O112 N104 1.248(16) . ?
O113 N105 1.230(14) . ?
O114 N105 1.154(13) . ?
O115 N105 1.251(14) . ?
O116 N106 1.221(15) . ?
O117 N106 1.208(13) . ?
O118 N106 1.235(14) . ?
O119 N107 1.256(15) . ?
O120 N107 1.192(15) . ?
O121 N107 1.196(15) . ?
O122 N108 1.224(18) . ?
O123 N108 1.210(17) . ?
O124 N108 1.266(18) . ?
O125 N109 1.176(16) . ?
O126 N109 1.234(15) . ?
O127 N109 1.226(16) . ?
O128 N110 1.186(16) . ?
O129 N110 1.221(17) . ?
O130 N110 1.219(16) . ?
O131 N111 1.214(16) . ?
O132 N111 1.242(17) . ?
O133 N111 1.226(16) . ?

loop_
_geom_torsion_atom_site_label_1
_geom_torsion_atom_site_label_2
_geom_torsion_atom_site_label_3
_geom_torsion_atom_site_label_4
_geom_torsion
_geom_torsion_site_symmetry_1
_geom_torsion_site_symmetry_2
_geom_torsion_site_symmetry_3
_geom_torsion_site_symmetry_4
_geom_torsion_publ_flag
Pd1 N1 C1 C2 173.8(3) . . . . ?
Pd1 N1 C5 C4 -174.1(3) . . . . ?
Pd1 N5 C9 C10 -171.8(4) 16_655 . . . ?
Pd1 N5 C13 C12 171.0(3) 16_655 . . . ?
Pd1 N7 C19A C20A 45.3(8) . . . . ?
Pd1 N7 C19B C20B -35.1(17) . . . . ?
Pd1 N8 C20A C19A 43.4(7) . . . . ?
Pd1 N8 C20B C19B -36.2(14) . . . . ?
Pd2 N6 C14 C15 -173.0(4) . . . . ?
Pd2 N6 C18 C17 173.2(3) . . . . ?
Pd2 N9 C25 C25 -40.7(6) . . . 3_665 ?
N1 C1 C2 C3 0.1(6) . . . . ?
N2 C7 C11 C10 -0.1(6) . . . . ?
N2 C7 C11 C12 179.3(4) . . . . ?
N3 C7 C11 C10 -179.8(4) . . . . ?
N3 C7 C11 C12 -0.5(6) . . . . ?
N3 C8 C16 C15 -3.5(6) . . . . ?
N3 C8 C16 C17 176.0(4) . . . . ?
N4 C8 C16 C15 176.9(4) . . . . ?
N4 C8 C16 C17 -3.6(6) . . . . ?
N5 C9 C10 C11 1.4(8) . . . . ?
N6 C14 C15 C16 0.2(7) . . . . ?
N7 C19A C20A N8 -60.8(10) . . . . ?
N7 C19B C20B N8 49(2) . . . . ?
C1 N1 C5 C4 -0.6(6) . . . . ?
C1 C2 C3 C4 -0.1(6) . . . . ?
C1 C2 C3 C6 -179.5(4) . . . . ?
C2 C3 C4 C5 -0.2(6) . . . . ?
C2 C3 C6 N2 -0.1(6) . . . . ?
C2 C3 C6 N4 -179.8(4) . . . . ?
C3 C4 C5 N1 0.6(6) . . . . ?
C4 C3 C6 N2 -179.4(4) . . . . ?
C4 C3 C6 N4 0.9(6) . . . . ?
C5 N1 C1 C2 0.3(6) . . . . ?
C6 N2 C7 N3 0.4(6) . . . . ?
C6 N2 C7 C11 -179.3(4) . . . . ?
C6 N4 C8 N3 -0.2(6) . . . . ?
C6 N4 C8 C16 179.4(4) . . . . ?
C6 C3 C4 C5 179.2(4) . . . . ?
C7 N2 C6 N4 -0.5(6) . . . . ?
C7 N2 C6 C3 179.9(4) . . . . ?
C7 N3 C8 N4 0.2(6) . . . . ?
C7 N3 C8 C16 -179.4(4) . . . . ?
C7 C11 C12 C13 -178.3(4) . . . . ?
C8 N3 C7 N2 -0.3(6) . . . . ?
C8 N3 C7 C11 179.5(4) . . . . ?
C8 N4 C6 N2 0.4(6) . . . . ?
C8 N4 C6 C3 -179.9(4) . . . . ?
C8 C16 C17 C18 -178.9(4) . . . . ?
C9 N5 C13 C12 -1.0(6) . . . . ?
C9 C10 C11 C7 177.4(5) . . . . ?
C9 C10 C11 C12 -1.9(7) . . . . ?
C10 C11 C12 C13 1.1(7) . . . . ?
C11 C12 C13 N5 0.4(7) . . . . ?
C13 N5 C9 C10 0.1(7) . . . . ?
C14 N6 C18 C17 0.2(6) . . . . ?
C14 C15 C16 C8 179.1(4) . . . . ?
C14 C15 C16 C17 -0.5(7) . . . . ?
C15 C16 C17 C18 0.6(6) . . . . ?
C16 C17 C18 N6 -0.5(6) . . . . ?
C18 N6 C14 C15 -0.1(7) . . . . ?
C21A N7 C19A C20A -78.1(10) . . . . ?
C22A N7 C19A C20A 165.4(7) . . . . ?
C23A N8 C20A C19A 164.3(7) . . . . ?
C24A N8 C20A C19A -73.2(8) . . . . ?
C21B N7 C19B C20B -152(2) . . . . ?
C22B N7 C19B C20B 80.9(19) . . . . ?
C23B N8 C20B C19B 86.1(16) . . . . ?
C24B N8 C20B C19B -159.3(13) . . . . ?
C26 N9 C25 C25 -162.0(5) . . . 3_665 ?
C27 N9 C25 C25 78.3(6) . . . 3_665 ?
Cl1 C39 C40 C41 179.7(2) . . . . ?
O31 C31 C32 N32 -172.0(14) . . . . ?
O31 C31 C32 C36 3.0(19) . . . . ?
N31 C31 C32 N32 4.0(12) . . . . ?
N31 C31 C32 C36 179.0(10) . . . . ?
N32 C32 C36 C37 -8(2) . . . . ?
C31 N31 C33 N32 0.1(17) . . . . ?
C31 N31 C33 C34 178.6(12) . . . . ?
C31 C32 C36 C37 177.6(12) . . . . ?
C32 N32 C33 N31 2.4(16) . . . . ?
C32 N32 C33 C34 -176.0(12) . . . . ?
C32 C36 C37 C38 1.4(19) . . . . ?
C32 C36 C37 C42 -178.2(11) . . . . ?
C33 N31 C31 O31 173.4(15) . . . . ?
C33 N31 C31 C32 -2.5(13) . . . . ?
C33 N32 C32 C31 -3.9(12) . . . . ?
C33 N32 C32 C36 -178.6(11) . . . . ?
C35 N31 C31 O31 -9(2) . . . . ?
C35 N31 C31 C32 175.4(11) . . . . ?
C35 N31 C33 N32 -177.8(13) . . . . ?
C35 N31 C33 C34 1(2) . . . . ?
C36 C37 C38 C39 -179.6(11) . . . . ?
C36 C37 C42 C41 179.6(10) . . . . ?
C37 C38 C39 Cl1 -179.7(3) . . . . ?
C37 C38 C39 C40 0.0 . . . . ?
C38 C37 C42 C41 0.0 . . . . ?
C38 C39 C40 C41 0.0 . . . . ?
C39 C40 C41 C42 0.0 . . . . ?
C40 C41 C42 C37 0.0 . . . . ?
C42 C37 C38 C39 0.0 . . . . ?
